data_4071841
loop_
_publ_author_name
'Wang, Jiaxi'
'Gurevich, Ylia'
'Botoshansky, Mark'
'Eisen, Moris S.'

_publ_section_title
;
 Coordinative Unsaturation versus Oxophilicity:ansaDimethylsilyl
 Oxo-Bridged Uranium Metallocenes. Synthesis, Structures, and Unexpected
 Catalytic Activity with Alkynes and Silanes
;
_journal_issue 17
_journal_name_full Organometallics
_journal_page_first 4494
_journal_paper_doi 10.1021/om800418u
_journal_volume 27
_journal_year 2008
_chemical_formula_sum 'C42 H65 Cl3 Li O2 Si2 U2'
_chemical_formula_weight 1247.47
_chemical_name_common Uran-lithium
_chemical_name_systematic
; 
 ? 
;
_space_group_IT_number 14
_symmetry_cell_setting monoclinic
_symmetry_space_group_name_Hall '-P 2ybc'
_symmetry_space_group_name_H-M 'P 1 21/c 1'
_atom_sites_solution_hydrogens geom
_atom_sites_solution_primary direct
_atom_sites_solution_secondary difmap
_audit_creation_method SHELXL-97
_cell_angle_alpha 90.00
_cell_angle_beta 97.33(3)
_cell_angle_gamma 90.00
_cell_formula_units_Z 4
_cell_length_a 15.052(3)
_cell_length_b 10.636(2)
_cell_length_c 28.982(6)
_cell_measurement_reflns_used 37581
_cell_measurement_temperature 230(1)
_cell_measurement_theta_max 29.19
_cell_measurement_theta_min 1.36
_cell_volume 4601.9(16)
_computing_cell_refinement 'DENZO SMN (Otwinowski & Minor 1997)'
_computing_data_collection 'Collect (Nonius, 1999)'
_computing_data_reduction 'DENZO SMN (Otwinowski & Minor 1997)'
_computing_molecular_graphics 'TEXSAN  (MSC, 1999)'
_computing_structure_refinement 'SHELXL-97 (Sheldrick, 1997)'
_computing_structure_solution 'SHELXS-97 (Sheldrick, 1997)'
_diffrn_ambient_temperature 230(1)
_diffrn_measured_fraction_theta_full 0.973
_diffrn_measured_fraction_theta_max 0.973
_diffrn_measurement_device_type 'Nonius kappaCCD'
_diffrn_measurement_method 'phi- and omega-scans'
_diffrn_radiation_monochromator graphite
_diffrn_radiation_source 'fine-focus sealed tube'
_diffrn_radiation_type MoK\a
_diffrn_radiation_wavelength 0.71073
_diffrn_reflns_av_R_equivalents 0.1020
_diffrn_reflns_av_sigmaI/netI 0.1819
_diffrn_reflns_limit_h_max 17
_diffrn_reflns_limit_h_min -17
_diffrn_reflns_limit_k_max 12
_diffrn_reflns_limit_k_min -12
_diffrn_reflns_limit_l_max 23
_diffrn_reflns_limit_l_min -34
_diffrn_reflns_number 22823
_diffrn_reflns_theta_full 25.00
_diffrn_reflns_theta_max 25.00
_diffrn_reflns_theta_min 1.36
_diffrn_standards_number 0
_exptl_absorpt_coefficient_mu 7.288
_exptl_absorpt_correction_T_max 0.558
_exptl_absorpt_correction_T_min 0.329
_exptl_absorpt_correction_type empirical
_exptl_absorpt_process_details
; 
  'PLATON (Spek, A.L. 1995)'
;
_exptl_crystal_colour colorless
_exptl_crystal_density_diffrn 1.801
_exptl_crystal_density_method 'not measured'
_exptl_crystal_description prism
_exptl_crystal_F_000 2396
_exptl_crystal_size_max 0.15
_exptl_crystal_size_mid 0.08
_exptl_crystal_size_min 0.08
_refine_diff_density_max 1.399
_refine_diff_density_min -1.938
_refine_diff_density_rms 0.222
_refine_ls_extinction_method none
_refine_ls_goodness_of_fit_ref 0.944
_refine_ls_hydrogen_treatment constr
_refine_ls_matrix_type full
_refine_ls_number_parameters 472
_refine_ls_number_reflns 7888
_refine_ls_number_restraints 0
_refine_ls_restrained_S_all 0.943
_refine_ls_R_factor_all 0.1677
_refine_ls_R_factor_gt 0.0650
_refine_ls_shift/su_max 0.033
_refine_ls_shift/su_mean 0.001
_refine_ls_structure_factor_coef Fsqd
_refine_ls_weighting_details 'calc w=1/[\s^2^(Fo^2^)+(0.0529P)^2^+0.0000P] where P=(Fo^2^+2Fc^2^)/3'
_refine_ls_weighting_scheme calc
_refine_ls_wR_factor_gt 0.1167
_refine_ls_wR_factor_ref 0.1513
_reflns_number_gt 3809
_reflns_number_total 7888
_reflns_threshold_expression >2sigma(I)
_cod_data_source_file om800418u_si_002.cif
_cod_data_source_block complex31
_cod_depositor_comments
;
The following automatic conversions were performed:

'_symmetry_cell_setting' value 'Monoclinic' changed to 'monoclinic'
according to /home/saulius/struct/CIF-dictionaries/cif_core.dic
dictionary named 'cif_core.dic' version 2.4.1 from 2010-06-29.

Automatic conversion script
Id: cif_fix_values 1715 2011-07-08 13:25:40Z adriana 
;
_cod_original_sg_symbol_H-M 'P 21/c'
_cod_database_code 4071841

loop_
_symmetry_equiv_pos_as_xyz
'x, y, z'
'-x, y+1/2, -z+1/2'
'-x, -y, -z'
'x, -y-1/2, z-1/2'

loop_
_atom_site_label
_atom_site_type_symbol
_atom_site_fract_x
_atom_site_fract_y
_atom_site_fract_z
_atom_site_U_iso_or_equiv
_atom_site_adp_type
_atom_site_occupancy
_atom_site_symmetry_multiplicity
_atom_site_calc_flag
_atom_site_refinement_flags
U1 U 0.22961(4) 0.86086(6) 0.20559(2) 0.0477(2) Uani 1 1 d .
U2 U 0.31569(4) 0.75955(6) 0.08786(2) 0.0448(2) Uani 1 1 d .
Cl1 Cl 0.3742(3) 0.7105(4) 0.18286(13) 0.0505(11) Uani 1 1 d .
Cl2 Cl 0.1404(3) 1.0733(4) 0.17324(14) 0.0592(12) Uani 1 1 d .
Cl3 Cl 0.1568(3) 0.7851(4) 0.03315(14) 0.0577(12) Uani 1 1 d .
Si1 Si 0.1583(4) 0.7784(5) 0.31429(17) 0.0674(16) Uani 1 1 d .
Si2 Si 0.4920(4) 0.7398(4) 0.01596(17) 0.0567(14) Uani 1 1 d .
C1 C 0.1126(11) 0.7266(15) 0.2545(6) 0.053(5) Uani 1 1 d .
C2 C 0.0567(13) 0.7953(16) 0.2209(7) 0.064(5) Uani 1 1 d .
C3 C 0.0613(11) 0.7528(17) 0.1772(6) 0.052(5) Uani 1 1 d .
C4 C 0.1203(13) 0.6560(18) 0.1785(5) 0.061(5) Uani 1 1 d .
C5 C 0.1568(12) 0.6386(16) 0.2265(7) 0.066(5) Uani 1 1 d .
C6 C -0.0083(12) 0.8995(17) 0.2321(6) 0.085(6) Uani 1 1 d .
H6A H -0.0419 0.8711 0.2561 0.127 Uiso 1 1 calc R
H6B H -0.0486 0.9190 0.2046 0.127 Uiso 1 1 calc R
H6C H 0.0251 0.9733 0.2424 0.127 Uiso 1 1 calc R
C7 C 0.0016(11) 0.7959(16) 0.1316(6) 0.064(5) Uani 1 1 d .
H7A H -0.0535 0.7493 0.1281 0.097 Uiso 1 1 calc R
H7B H 0.0329 0.7809 0.1053 0.097 Uiso 1 1 calc R
H7C H -0.0113 0.8840 0.1336 0.097 Uiso 1 1 calc R
C8 C 0.1388(11) 0.5712(14) 0.1399(6) 0.063(5) Uani 1 1 d .
H8A H 0.0956 0.5043 0.1366 0.095 Uiso 1 1 calc R
H8B H 0.1978 0.5365 0.1468 0.095 Uiso 1 1 calc R
H8C H 0.1348 0.6182 0.1114 0.095 Uiso 1 1 calc R
C9 C 0.2154(11) 0.5301(14) 0.2426(6) 0.064(5) Uani 1 1 d .
H9A H 0.2553 0.5540 0.2697 0.096 Uiso 1 1 calc RD
H9B H 0.2498 0.5056 0.2183 0.096 Uiso 1 1 calc R
H9C H 0.1790 0.4608 0.2501 0.096 Uiso 1 1 calc R
C10 C 0.0717(12) 0.8620(18) 0.3443(5) 0.088(7) Uani 1 1 d .
H10A H 0.1008 0.9080 0.3704 0.132 Uiso 1 1 calc R
H10B H 0.0315 0.8015 0.3548 0.132 Uiso 1 1 calc R
H10C H 0.0387 0.9191 0.3229 0.132 Uiso 1 1 calc R
C11 C 0.1910(13) 0.6455(17) 0.3547(5) 0.088(7) Uani 1 1 d .
H11A H 0.2199 0.6778 0.3837 0.132 Uiso 1 1 calc R
H11B H 0.2314 0.5909 0.3412 0.132 Uiso 1 1 calc R
H11C H 0.1384 0.5993 0.3601 0.132 Uiso 1 1 calc R
C12 C 0.2492(11) 0.8837(17) 0.3019(5) 0.056(5) Uani 1 1 d .
C13 C 0.3330(13) 0.8448(17) 0.2906(5) 0.063(5) Uani 1 1 d .
C14 C 0.3783(11) 0.9437(16) 0.2681(6) 0.055(5) Uani 1 1 d .
C15 C 0.3187(13) 1.0472(15) 0.2653(5) 0.057(5) Uani 1 1 d .
C16 C 0.2408(11) 1.0123(17) 0.2848(5) 0.052(5) Uani 1 1 d .
C17 C 0.3838(12) 0.7246(17) 0.3062(6) 0.078(6) Uani 1 1 d .
H17A H 0.4285 0.7430 0.3320 0.117 Uiso 1 1 calc R
H17B H 0.4121 0.6917 0.2809 0.117 Uiso 1 1 calc R
H17C H 0.3427 0.6634 0.3155 0.117 Uiso 1 1 calc RD
C18 C 0.4743(10) 0.9432(14) 0.2595(5) 0.057(5) Uani 1 1 d .
H18A H 0.4820 0.8844 0.2352 0.086 Uiso 1 1 calc R
H18B H 0.5116 0.9189 0.2875 0.086 Uiso 1 1 calc R
H18C H 0.4910 1.0258 0.2504 0.086 Uiso 1 1 calc R
C19 C 0.3383(12) 1.1751(15) 0.2502(6) 0.075(6) Uani 1 1 d .
H19A H 0.3703 1.2203 0.2757 0.112 Uiso 1 1 calc R
H19B H 0.2832 1.2179 0.2398 0.112 Uiso 1 1 calc R
H19C H 0.3741 1.1707 0.2251 0.112 Uiso 1 1 calc R
C20 C 0.1676(12) 1.1062(16) 0.2924(6) 0.078(6) Uani 1 1 d .
H20A H 0.1108 1.0638 0.2897 0.117 Uiso 1 1 calc R
H20B H 0.1656 1.1715 0.2695 0.117 Uiso 1 1 calc R
H20C H 0.1802 1.1422 0.3229 0.117 Uiso 1 1 calc R
C21 C 0.4435(11) 0.8784(13) 0.0441(5) 0.043(4) Uani 1 1 d .
C22 C 0.3586(11) 0.9394(13) 0.0263(6) 0.045(4) Uani 1 1 d .
C23 C 0.3303(12) 1.0136(13) 0.0636(6) 0.049(5) Uani 1 1 d .
C24 C 0.3921(11) 0.9928(13) 0.1036(6) 0.044(4) Uani 1 1 d .
C25 C 0.4610(10) 0.9118(13) 0.0940(5) 0.039(4) Uani 1 1 d .
C26 C 0.3166(12) 0.9468(14) -0.0231(5) 0.066(6) Uani 1 1 d .
H26A H 0.2625 0.9954 -0.0249 0.099 Uiso 1 1 calc R
H26B H 0.3029 0.8636 -0.0347 0.099 Uiso 1 1 calc R
H26C H 0.3575 0.9862 -0.0415 0.099 Uiso 1 1 calc R
C27 C 0.2511(11) 1.1030(14) 0.0573(6) 0.066(5) Uani 1 1 d .
H27A H 0.2427 1.1391 0.0868 0.099 Uiso 1 1 calc R
H27B H 0.1981 1.0578 0.0451 0.099 Uiso 1 1 calc R
H27C H 0.2623 1.1687 0.0361 0.099 Uiso 1 1 calc R
C28 C 0.3880(11) 1.0576(14) 0.1487(5) 0.064(5) Uani 1 1 d .
H28A H 0.3319 1.1012 0.1477 0.096 Uiso 1 1 calc R
H28B H 0.4363 1.1167 0.1542 0.096 Uiso 1 1 calc R
H28C H 0.3929 0.9967 0.1734 0.096 Uiso 1 1 calc R
C29 C 0.5457(11) 0.8835(13) 0.1263(5) 0.059(5) Uani 1 1 d .
H29A H 0.5750 0.8119 0.1149 0.089 Uiso 1 1 calc R
H29B H 0.5308 0.8658 0.1569 0.089 Uiso 1 1 calc R
H29C H 0.5849 0.9549 0.1276 0.089 Uiso 1 1 calc R
C30 C 0.4861(13) 0.7580(15) -0.0482(6) 0.080(6) Uani 1 1 d .
H30A H 0.5113 0.6851 -0.0611 0.119 Uiso 1 1 calc R
H30B H 0.5192 0.8313 -0.0551 0.119 Uiso 1 1 calc R
H30C H 0.4246 0.7671 -0.0616 0.119 Uiso 1 1 calc R
C31 C 0.6177(11) 0.7138(14) 0.0344(6) 0.077(6) Uani 1 1 d .
H31A H 0.6508 0.7816 0.0229 0.115 Uiso 1 1 calc R
H31B H 0.6356 0.6358 0.0217 0.115 Uiso 1 1 calc R
H31C H 0.6295 0.7109 0.0677 0.115 Uiso 1 1 calc R
C32 C 0.4185(11) 0.6166(13) 0.0364(6) 0.051(5) Uani 1 1 d .
C33 C 0.4290(12) 0.5551(16) 0.0828(5) 0.054(5) Uani 1 1 d .
C34 C 0.3443(11) 0.4979(14) 0.0870(6) 0.049(5) Uani 1 1 d .
C35 C 0.2811(11) 0.5111(14) 0.0480(5) 0.040(4) Uani 1 1 d .
C36 C 0.3276(12) 0.5896(14) 0.0166(5) 0.051(5) Uani 1 1 d .
C37 C 0.5153(11) 0.5503(16) 0.1146(5) 0.062(5) Uani 1 1 d .
H37A H 0.5397 0.6335 0.1186 0.093 Uiso 1 1 calc R
H37B H 0.5568 0.4971 0.1014 0.093 Uiso 1 1 calc R
H37C H 0.5047 0.5173 0.1442 0.093 Uiso 1 1 calc R
C38 C 0.3365(11) 0.4075(14) 0.1282(5) 0.052(5) Uani 1 1 d .
H38A H 0.3539 0.4508 0.1570 0.078 Uiso 1 1 calc R
H38B H 0.3750 0.3363 0.1261 0.078 Uiso 1 1 calc R
H38C H 0.2756 0.3793 0.1271 0.078 Uiso 1 1 calc R
C39 C 0.1930(10) 0.4530(15) 0.0372(5) 0.055(5) Uani 1 1 d .
H39A H 0.1489 0.5170 0.0290 0.082 Uiso 1 1 calc R
H39B H 0.1784 0.4078 0.0639 0.082 Uiso 1 1 calc R
H39C H 0.1938 0.3959 0.0116 0.082 Uiso 1 1 calc R
C40 C 0.2825(12) 0.6051(16) -0.0337(5) 0.076(6) Uani 1 1 d .
H40A H 0.2334 0.6631 -0.0343 0.114 Uiso 1 1 calc R
H40B H 0.2605 0.5251 -0.0455 0.114 Uiso 1 1 calc R
H40C H 0.3253 0.6369 -0.0526 0.114 Uiso 1 1 calc R
O41 O 0.0407(8) 1.0418(10) 0.0602(4) 0.063(3) Uani 1 1 d .
C42 C -0.0178(12) 0.9853(17) 0.0228(5) 0.069(5) Uani 1 1 d .
H42A H -0.0780 1.0185 0.0223 0.083 Uiso 1 1 calc R
H42B H -0.0201 0.8950 0.0273 0.083 Uiso 1 1 calc R
C43 C 0.0232(12) 1.1719(16) 0.0665(6) 0.085(7) Uani 1 1 d .
H43A H 0.0653 1.2046 0.0913 0.128 Uiso 1 1 calc R
H43B H -0.0365 1.1821 0.0742 0.128 Uiso 1 1 calc R
H43C H 0.0292 1.2167 0.0383 0.128 Uiso 1 1 calc R
O44 O 0.2290(6) 0.8496(9) 0.1316(3) 0.045(3) Uani 1 1 d .
Li1 Li 0.1298(19) 0.937(3) 0.0983(9) 0.058(8) Uani 1 1 d .

loop_
_atom_site_aniso_label
_atom_site_aniso_U_11
_atom_site_aniso_U_22
_atom_site_aniso_U_33
_atom_site_aniso_U_23
_atom_site_aniso_U_13
_atom_site_aniso_U_12
U1 0.0519(5) 0.0482(4) 0.0438(4) 0.0003(3) 0.0091(3) 0.0042(4)
U2 0.0539(5) 0.0382(4) 0.0430(4) -0.0010(3) 0.0090(3) 0.0012(3)
Cl1 0.057(3) 0.051(3) 0.043(2) 0.0008(19) 0.004(2) 0.005(2)
Cl2 0.066(3) 0.060(3) 0.051(3) 0.000(2) 0.005(2) 0.016(2)
Cl3 0.069(3) 0.051(3) 0.053(3) -0.006(2) 0.007(2) 0.005(2)
Si1 0.076(4) 0.082(4) 0.048(3) 0.008(3) 0.020(3) 0.004(3)
Si2 0.072(4) 0.049(3) 0.052(3) -0.006(2) 0.018(3) -0.002(3)
C1 0.035(11) 0.053(12) 0.069(13) 0.003(10) 0.005(10) 0.002(9)
C2 0.075(15) 0.053(12) 0.065(13) 0.004(10) 0.016(12) 0.012(11)
C3 0.046(12) 0.064(12) 0.050(11) -0.004(10) 0.018(10) -0.016(10)
C4 0.077(15) 0.078(14) 0.026(10) -0.009(10) -0.002(10) 0.015(12)
C5 0.061(14) 0.047(12) 0.093(16) 0.023(11) 0.016(12) -0.012(11)
C6 0.065(15) 0.115(18) 0.077(14) -0.001(12) 0.018(12) 0.020(13)
C7 0.046(12) 0.090(14) 0.055(12) 0.013(10) -0.002(10) -0.009(10)
C8 0.063(13) 0.044(11) 0.084(14) 0.007(10) 0.014(11) -0.007(9)
C9 0.086(15) 0.038(10) 0.074(13) 0.004(9) 0.034(11) -0.004(10)
C10 0.124(18) 0.129(18) 0.014(9) 0.010(10) 0.017(10) 0.032(15)
C11 0.14(2) 0.102(16) 0.023(9) 0.004(10) 0.020(11) -0.018(15)
C12 0.051(13) 0.072(14) 0.043(11) 0.001(9) -0.006(10) 0.026(11)
C13 0.079(16) 0.067(13) 0.034(10) -0.003(9) -0.028(10) 0.005(12)
C14 0.039(12) 0.059(12) 0.067(13) 0.002(10) 0.011(10) 0.009(10)
C15 0.079(15) 0.046(11) 0.041(10) 0.001(8) -0.017(10) 0.033(11)
C16 0.045(12) 0.078(14) 0.035(10) -0.006(9) 0.006(9) -0.020(10)
C17 0.075(15) 0.103(17) 0.057(13) 0.006(11) 0.009(11) 0.015(13)
C18 0.058(13) 0.049(11) 0.059(12) 0.011(9) -0.012(10) 0.007(9)
C19 0.096(17) 0.059(13) 0.071(13) -0.025(10) 0.016(12) 0.015(11)
C20 0.098(17) 0.085(15) 0.056(12) -0.014(10) 0.028(12) 0.023(13)
C21 0.059(12) 0.037(9) 0.033(9) -0.010(7) 0.012(9) -0.017(9)
C22 0.043(12) 0.031(9) 0.059(12) 0.003(8) 0.000(9) -0.018(8)
C23 0.079(14) 0.030(9) 0.042(10) -0.005(8) 0.022(10) 0.005(9)
C24 0.042(11) 0.036(9) 0.059(12) -0.022(8) 0.027(10) -0.004(8)
C25 0.032(10) 0.047(10) 0.030(9) -0.005(7) -0.020(8) -0.008(8)
C26 0.124(17) 0.055(11) 0.019(9) -0.001(8) 0.007(10) 0.008(11)
C27 0.074(14) 0.051(12) 0.077(13) 0.005(9) 0.027(11) 0.008(10)
C28 0.095(15) 0.058(12) 0.042(10) -0.024(9) 0.018(10) -0.006(11)
C29 0.083(15) 0.033(10) 0.064(12) -0.004(8) 0.015(11) 0.013(9)
C30 0.116(18) 0.055(12) 0.079(14) -0.017(10) 0.055(13) -0.008(12)
C31 0.088(16) 0.051(12) 0.106(16) -0.012(10) 0.066(13) -0.004(10)
C32 0.044(12) 0.029(9) 0.084(14) -0.012(9) 0.023(10) -0.006(8)
C33 0.072(14) 0.076(12) 0.008(8) -0.002(8) -0.019(9) 0.040(11)
C34 0.036(11) 0.040(10) 0.078(14) -0.008(9) 0.033(11) -0.004(8)
C35 0.048(12) 0.046(10) 0.020(9) -0.010(7) -0.017(9) 0.003(9)
C36 0.075(15) 0.039(10) 0.040(11) -0.013(8) 0.019(10) 0.004(9)
C37 0.077(14) 0.088(14) 0.021(9) -0.005(9) 0.008(10) 0.001(11)
C38 0.068(13) 0.060(11) 0.029(9) 0.009(8) 0.014(9) 0.008(9)
C39 0.055(13) 0.081(13) 0.022(9) 0.001(8) -0.015(9) 0.008(10)
C40 0.102(17) 0.087(15) 0.041(11) 0.002(10) 0.016(11) -0.003(12)
O41 0.072(9) 0.060(8) 0.056(8) -0.007(6) 0.001(7) 0.018(7)
C42 0.076(14) 0.076(13) 0.050(12) 0.001(11) -0.012(11) -0.004(11)
C43 0.092(17) 0.069(14) 0.093(16) -0.029(12) 0.009(13) 0.031(12)
O44 0.030(6) 0.060(7) 0.041(6) 0.004(5) -0.014(5) -0.008(6)
Li1 0.07(2) 0.063(19) 0.039(17) 0.009(14) -0.001(16) 0.030(17)

loop_
_atom_type_symbol
_atom_type_description
_atom_type_scat_dispersion_real
_atom_type_scat_dispersion_imag
_atom_type_scat_source
U U -9.6767 9.6646 'International Tables Vol C Tables 4.2.6.8 and 6.1.1.4'
Si Si 0.0817 0.0704 'International Tables Vol C Tables 4.2.6.8 and 6.1.1.4'
Cl Cl 0.1484 0.1585 'International Tables Vol C Tables 4.2.6.8 and 6.1.1.4'
Li Li -0.0003 0.0001 'International Tables Vol C Tables 4.2.6.8 and 6.1.1.4'
C C 0.0033 0.0016 'International Tables Vol C Tables 4.2.6.8 and 6.1.1.4'
H H 0.0000 0.0000 'International Tables Vol C Tables 4.2.6.8 and 6.1.1.4'
O O 0.0106 0.0060 'International Tables Vol C Tables 4.2.6.8 and 6.1.1.4'

loop_
_geom_angle_atom_site_label_1
_geom_angle_atom_site_label_2
_geom_angle_atom_site_label_3
_geom_angle
_geom_angle_site_symmetry_1
_geom_angle_site_symmetry_3
O44 U1 C5 103.0(5) . .
O44 U1 C13 145.4(5) . .
C5 U1 C13 86.8(6) . .
O44 U1 Cl2 76.4(3) . .
C5 U1 Cl2 127.1(4) . .
C13 U1 Cl2 123.8(4) . .
O44 U1 C12 173.9(4) . .
C5 U1 C12 81.1(6) . .
C13 U1 C12 29.4(5) . .
Cl2 U1 C12 104.9(4) . .
O44 U1 C4 75.4(4) . .
C5 U1 C4 30.4(5) . .
C13 U1 C4 116.8(5) . .
Cl2 U1 C4 107.7(4) . .
C12 U1 C4 109.6(5) . .
O44 U1 C14 124.0(4) . .
C5 U1 C14 116.0(5) . .
C13 U1 C14 30.1(5) . .
Cl2 U1 C14 106.0(4) . .
C12 U1 C14 50.0(5) . .
C4 U1 C14 144.5(5) . .
O44 U1 C1 123.8(4) . .
C5 U1 C1 30.6(5) . .
C13 U1 C1 80.4(6) . .
Cl2 U1 C1 106.5(4) . .
C12 U1 C1 61.8(5) . .
C4 U1 C1 49.7(5) . .
C14 U1 C1 109.4(5) . .
O44 U1 C15 125.9(4) . .
C5 U1 C15 130.1(6) . .
C13 U1 C15 47.9(5) . .
Cl2 U1 C15 78.8(3) . .
C12 U1 C15 49.3(5) . .
C4 U1 C15 158.6(5) . .
C14 U1 C15 28.8(4) . .
C1 U1 C15 109.0(5) . .
O44 U1 C2 105.1(5) . .
C5 U1 C2 48.1(5) . .
C13 U1 C2 106.0(6) . .
Cl2 U1 C2 80.4(4) . .
C12 U1 C2 81.0(5) . .
C4 U1 C2 47.0(5) . .
C14 U1 C2 130.8(5) . .
C1 U1 C2 29.2(5) . .
C15 U1 C2 117.0(5) . .
O44 U1 C3 78.2(4) . .
C5 U1 C3 48.1(5) . .
C13 U1 C3 128.6(5) . .
Cl2 U1 C3 81.5(4) . .
C12 U1 C3 107.9(5) . .
C4 U1 C3 28.1(4) . .
C14 U1 C3 157.5(5) . .
C1 U1 C3 48.4(5) . .
C15 U1 C3 143.1(5) . .
C2 U1 C3 28.1(4) . .
O44 U1 C16 147.8(4) . .
C5 U1 C16 107.7(6) . .
C13 U1 C16 48.0(5) . .
Cl2 U1 C16 77.3(4) . .
C12 U1 C16 30.3(4) . .
C4 U1 C16 130.9(5) . .
C14 U1 C16 48.3(5) . .
C1 U1 C16 81.6(5) . .
C15 U1 C16 29.0(4) . .
C2 U1 C16 88.4(5) . .
C3 U1 C16 115.8(5) . .
O44 U2 C25 103.9(4) . .
O44 U2 Cl3 75.2(2) . .
C25 U2 Cl3 128.6(3) . .
O44 U2 C32 172.7(4) . .
C25 U2 C32 82.0(5) . .
Cl3 U2 C32 104.8(4) . .
O44 U2 C21 125.4(4) . .
C25 U2 C21 31.5(4) . .
Cl3 U2 C21 107.6(4) . .
C32 U2 C21 61.7(4) . .
O44 U2 C24 76.9(4) . .
C25 U2 C24 29.8(4) . .
Cl3 U2 C24 109.1(4) . .
C32 U2 C24 109.7(4) . .
C21 U2 C24 50.0(4) . .
O44 U2 C33 143.1(4) . .
C25 U2 C33 88.6(5) . .
Cl3 U2 C33 123.3(4) . .
C32 U2 C33 31.2(4) . .
C21 U2 C33 82.3(5) . .
C24 U2 C33 117.9(5) . .
O44 U2 C22 106.4(4) . .
C25 U2 C22 51.1(4) . .
Cl3 U2 C22 79.2(4) . .
C32 U2 C22 80.6(5) . .
C21 U2 C22 31.0(4) . .
C24 U2 C22 49.6(5) . .
C33 U2 C22 108.3(5) . .
O44 U2 C36 146.1(5) . .
C25 U2 C36 108.1(5) . .
Cl3 U2 C36 76.4(4) . .
C32 U2 C36 30.4(4) . .
C21 U2 C36 80.8(5) . .
C24 U2 C36 130.4(5) . .
C33 U2 C36 49.6(5) . .
C22 U2 C36 85.8(5) . .
O44 U2 C34 123.2(4) . .
C25 U2 C34 117.9(5) . .
Cl3 U2 C34 102.6(4) . .
C32 U2 C34 49.5(4) . .
C21 U2 C34 109.5(4) . .
C24 U2 C34 146.3(5) . .
C33 U2 C34 29.6(4) . .
C22 U2 C34 129.3(5) . .
C36 U2 C34 47.5(5) . .
O44 U2 Cl1 69.3(3) . .
C25 U2 Cl1 84.1(3) . .
Cl3 U2 Cl1 136.87(13) . .
C32 U2 Cl1 107.4(4) . .
C21 U2 Cl1 112.6(3) . .
C24 U2 Cl1 86.1(4) . .
C33 U2 Cl1 77.9(3) . .
C22 U2 Cl1 133.6(3) . .
C36 U2 Cl1 124.3(4) . .
C34 U2 Cl1 78.3(4) . .
O44 U2 C23 78.0(4) . .
C25 U2 C23 49.7(5) . .
Cl3 U2 C23 81.3(4) . .
C32 U2 C23 109.3(4) . .
C21 U2 C23 50.1(5) . .
C24 U2 C23 29.3(4) . .
C33 U2 C23 132.2(5) . .
C22 U2 C23 30.2(4) . .
C36 U2 C23 115.3(5) . .
C34 U2 C23 158.7(4) . .
Cl1 U2 C23 113.3(4) . .
U2 Cl1 U1 88.24(12) . .
Li1 Cl2 U1 78.6(6) . .
Li1 Cl3 U2 81.0(6) . .
C12 Si1 C11 116.2(8) . .
C12 Si1 C1 101.2(7) . .
C11 Si1 C1 113.4(8) . .
C12 Si1 C10 112.3(9) . .
C11 Si1 C10 102.2(8) . .
C1 Si1 C10 112.0(8) . .
C30 Si2 C32 116.0(8) . .
C30 Si2 C21 112.4(7) . .
C32 Si2 C21 97.7(7) . .
C30 Si2 C31 102.3(8) . .
C32 Si2 C31 114.5(7) . .
C21 Si2 C31 114.6(7) . .
C2 C1 C5 102.9(16) . .
C2 C1 Si1 127.4(14) . .
C5 C1 Si1 124.6(14) . .
C2 C1 U1 75.1(10) . .
C5 C1 U1 71.4(9) . .
Si1 C1 U1 98.0(6) . .
C3 C2 C1 112.1(16) . .
C3 C2 C6 123.0(18) . .
C1 C2 C6 124.7(17) . .
C3 C2 U1 76.9(10) . .
C1 C2 U1 75.6(11) . .
C6 C2 U1 119.0(11) . .
C2 C3 C4 109.7(17) . .
C2 C3 C7 126.7(18) . .
C4 C3 C7 123.3(15) . .
C2 C3 U1 75.0(11) . .
C4 C3 U1 74.9(11) . .
C7 C3 U1 121.7(10) . .
C3 C4 C5 107.1(15) . .
C3 C4 C8 128.4(16) . .
C5 C4 C8 124.2(17) . .
C3 C4 U1 77.0(11) . .
C5 C4 U1 71.9(10) . .
C8 C4 U1 121.7(11) . .
C4 C5 C1 108.1(16) . .
C4 C5 C9 122.6(18) . .
C1 C5 C9 128.1(17) . .
C4 C5 U1 77.7(10) . .
C1 C5 U1 77.9(9) . .
C9 C5 U1 120.4(11) . .
C2 C6 H6A 109.5 . .
C2 C6 H6B 109.5 . .
H6A C6 H6B 109.5 . .
C2 C6 H6C 109.5 . .
H6A C6 H6C 109.5 . .
H6B C6 H6C 109.5 . .
C3 C7 Li1 96.0(11) . .
C3 C7 H7A 109.5 . .
Li1 C7 H7A 152.8 . .
C3 C7 H7B 109.5 . .
Li1 C7 H7B 50.7 . .
H7A C7 H7B 109.5 . .
C3 C7 H7C 109.5 . .
Li1 C7 H7C 68.9 . .
H7A C7 H7C 109.5 . .
H7B C7 H7C 109.5 . .
C4 C8 H8A 109.5 . .
C4 C8 H8B 109.5 . .
H8A C8 H8B 109.5 . .
C4 C8 H8C 109.5 . .
H8A C8 H8C 109.5 . .
H8B C8 H8C 109.5 . .
C5 C9 H9A 109.5 . .
C5 C9 H9B 109.5 . .
H9A C9 H9B 109.5 . .
C5 C9 H9C 109.5 . .
H9A C9 H9C 109.5 . .
H9B C9 H9C 109.5 . .
Si1 C10 H10A 109.5 . .
Si1 C10 H10B 109.5 . .
H10A C10 H10B 109.5 . .
Si1 C10 H10C 109.5 . .
H10A C10 H10C 109.5 . .
H10B C10 H10C 109.5 . .
Si1 C11 H11A 109.5 . .
Si1 C11 H11B 109.5 . .
H11A C11 H11B 109.5 . .
Si1 C11 H11C 109.5 . .
H11A C11 H11C 109.5 . .
H11B C11 H11C 109.5 . .
C13 C12 C16 103.9(16) . .
C13 C12 Si1 125.3(14) . .
C16 C12 Si1 127.2(13) . .
C13 C12 U1 74.0(9) . .
C16 C12 U1 75.3(9) . .
Si1 C12 U1 99.0(7) . .
C12 C13 C14 112.2(16) . .
C12 C13 C17 127.5(18) . .
C14 C13 C17 119.5(17) . .
C12 C13 U1 76.6(10) . .
C14 C13 U1 78.2(9) . .
C17 C13 U1 121.4(11) . .
C15 C14 C13 105.0(15) . .
C15 C14 C18 127.7(17) . .
C13 C14 C18 126.2(16) . .
C15 C14 U1 76.2(10) . .
C13 C14 U1 71.6(9) . .
C18 C14 U1 126.3(11) . .
C16 C15 C14 108.9(16) . .
C16 C15 C19 124.7(16) . .
C14 C15 C19 125.9(18) . .
C16 C15 U1 73.2(10) . .
C14 C15 U1 74.9(10) . .
C19 C15 U1 124.0(10) . .
C15 C16 C20 122.5(16) . .
C15 C16 C12 110.0(16) . .
C20 C16 C12 126.9(15) . .
C15 C16 U1 77.8(9) . .
C20 C16 U1 121.9(11) . .
C12 C16 U1 74.4(9) . .
C13 C17 H17A 109.5 . .
C13 C17 H17B 109.5 . .
H17A C17 H17B 109.5 . .
C13 C17 H17C 109.5 . .
H17A C17 H17C 109.5 . .
H17B C17 H17C 109.5 . .
C14 C18 H18A 109.5 . .
C14 C18 H18B 109.5 . .
H18A C18 H18B 109.5 . .
C14 C18 H18C 109.5 . .
H18A C18 H18C 109.5 . .
H18B C18 H18C 109.5 . .
C15 C19 H19A 109.5 . .
C15 C19 H19B 109.5 . .
H19A C19 H19B 109.5 . .
C15 C19 H19C 109.5 . .
H19A C19 H19C 109.5 . .
H19B C19 H19C 109.5 . .
C16 C20 H20A 109.5 . .
C16 C20 H20B 109.5 . .
H20A C20 H20B 109.5 . .
C16 C20 H20C 109.5 . .
H20A C20 H20C 109.5 . .
H20B C20 H20C 109.5 . .
C22 C21 C25 106.1(13) . .
C22 C21 Si2 124.3(11) . .
C25 C21 Si2 125.7(12) . .
C22 C21 U2 74.7(8) . .
C25 C21 U2 73.0(8) . .
Si2 C21 U2 100.0(6) . .
C23 C22 C26 124.1(15) . .
C23 C22 C21 107.6(14) . .
C26 C22 C21 127.2(15) . .
C23 C22 U2 77.2(9) . .
C26 C22 U2 123.6(10) . .
C21 C22 U2 74.3(8) . .
C24 C23 C22 107.7(14) . .
C24 C23 C27 128.6(14) . .
C22 C23 C27 123.5(16) . .
C24 C23 U2 73.0(8) . .
C22 C23 U2 72.7(8) . .
C27 C23 U2 123.2(11) . .
C25 C24 C23 111.1(13) . .
C25 C24 C28 125.1(16) . .
C23 C24 C28 123.6(14) . .
C25 C24 U2 73.6(8) . .
C23 C24 U2 77.7(8) . .
C28 C24 U2 120.1(10) . .
C24 C25 C21 107.3(13) . .
C24 C25 C29 125.8(14) . .
C21 C25 C29 126.0(14) . .
C24 C25 U2 76.7(8) . .
C21 C25 U2 75.5(8) . .
C29 C25 U2 122.1(10) . .
C22 C26 H26A 109.5 . .
C22 C26 H26B 109.5 . .
H26A C26 H26B 109.5 . .
C22 C26 H26C 109.5 . .
H26A C26 H26C 109.5 . .
H26B C26 H26C 109.5 . .
C23 C27 H27A 109.5 . .
C23 C27 H27B 109.5 . .
H27A C27 H27B 109.5 . .
C23 C27 H27C 109.5 . .
H27A C27 H27C 109.5 . .
H27B C27 H27C 109.5 . .
C24 C28 H28A 109.5 . .
C24 C28 H28B 109.5 . .
H28A C28 H28B 109.5 . .
C24 C28 H28C 109.5 . .
H28A C28 H28C 109.5 . .
H28B C28 H28C 109.5 . .
C25 C29 H29A 109.5 . .
C25 C29 H29B 109.5 . .
H29A C29 H29B 109.5 . .
C25 C29 H29C 109.5 . .
H29A C29 H29C 109.5 . .
H29B C29 H29C 109.5 . .
Si2 C30 H30A 109.5 . .
Si2 C30 H30B 109.5 . .
H30A C30 H30B 109.5 . .
Si2 C30 H30C 109.5 . .
H30A C30 H30C 109.5 . .
H30B C30 H30C 109.5 . .
Si2 C31 H31A 109.5 . .
Si2 C31 H31B 109.5 . .
H31A C31 H31B 109.5 . .
Si2 C31 H31C 109.5 . .
H31A C31 H31C 109.5 . .
H31B C31 H31C 109.5 . .
C36 C32 C33 105.0(14) . .
C36 C32 Si2 125.8(13) . .
C33 C32 Si2 126.9(14) . .
C36 C32 U2 75.8(8) . .
C33 C32 U2 75.8(8) . .
Si2 C32 U2 100.5(6) . .
C34 C33 C32 105.7(14) . .
C34 C33 C37 130.3(15) . .
C32 C33 C37 123.8(17) . .
C34 C33 U2 76.7(9) . .
C32 C33 U2 73.0(8) . .
C37 C33 U2 119.0(10) . .
C35 C34 C33 114.4(15) . .
C35 C34 C38 125.4(14) . .
C33 C34 C38 119.0(15) . .
C35 C34 U2 79.5(9) . .
C33 C34 U2 73.7(9) . .
C38 C34 U2 125.4(10) . .
C34 C35 C39 129.9(15) . .
C34 C35 C36 103.3(14) . .
C39 C35 C36 126.6(14) . .
C34 C35 U2 72.5(8) . .
C39 C35 U2 125.6(10) . .
C36 C35 U2 69.8(8) . .
C32 C36 C35 111.5(14) . .
C32 C36 C40 129.7(15) . .
C35 C36 C40 117.3(15) . .
C32 C36 U2 73.8(8) . .
C35 C36 U2 80.1(8) . .
C40 C36 U2 125.1(10) . .
C33 C37 H37A 109.5 . .
C33 C37 H37B 109.5 . .
H37A C37 H37B 109.5 . .
C33 C37 H37C 109.5 . .
H37A C37 H37C 109.5 . .
H37B C37 H37C 109.5 . .
C34 C38 H38A 109.5 . .
C34 C38 H38B 109.5 . .
H38A C38 H38B 109.5 . .
C34 C38 H38C 109.5 . .
H38A C38 H38C 109.5 . .
H38B C38 H38C 109.5 . .
C35 C39 H39A 109.5 . .
C35 C39 H39B 109.5 . .
H39A C39 H39B 109.5 . .
C35 C39 H39C 109.5 . .
H39A C39 H39C 109.5 . .
H39B C39 H39C 109.5 . .
C36 C40 H40A 109.5 . .
C36 C40 H40B 109.5 . .
H40A C40 H40B 109.5 . .
C36 C40 H40C 109.5 . .
H40A C40 H40C 109.5 . .
H40B C40 H40C 109.5 . .
C42 O41 C43 113.5(13) . .
C42 O41 Li1 119.7(13) . .
C43 O41 Li1 126.8(14) . .
O41 C42 C42 108.6(18) . 3_575
O41 C42 H42A 110.0 . .
C42 C42 H42A 110.0 3_575 .
O41 C42 H42B 110.0 . .
C42 C42 H42B 110.0 3_575 .
H42A C42 H42B 108.4 . .
O41 C43 H43A 109.5 . .
O41 C43 H43B 109.5 . .
H43A C43 H43B 109.5 . .
O41 C43 H43C 109.5 . .
H43A C43 H43C 109.5 . .
H43B C43 H43C 109.5 . .
Li1 O44 U1 112.4(9) . .
Li1 O44 U2 114.3(9) . .
U1 O44 U2 133.4(4) . .
O41 Li1 O44 171.9(18) . .
O41 Li1 Cl3 95.9(10) . .
O44 Li1 Cl3 82.9(10) . .
O41 Li1 Cl2 96.9(11) . .
O44 Li1 Cl2 83.6(10) . .
Cl3 Li1 Cl2 166.1(12) . .
O41 Li1 C7 92.7(12) . .
O44 Li1 C7 95.4(11) . .
Cl3 Li1 C7 95.7(10) . .
Cl2 Li1 C7 88.9(9) . .
O41 Li1 U1 147.6(12) . .
O44 Li1 U1 36.0(6) . .
Cl3 Li1 U1 115.7(9) . .
Cl2 Li1 U1 52.5(5) . .
C7 Li1 U1 78.0(7) . .
O41 Li1 U2 140.2(12) . .
O44 Li1 U2 35.1(6) . .
Cl3 Li1 U2 51.4(5) . .
Cl2 Li1 U2 114.7(9) . .
C7 Li1 U2 110.6(9) . .
U1 Li1 U2 71.1(5) . .

loop_
_geom_bond_atom_site_label_1
_geom_bond_atom_site_label_2
_geom_bond_distance
_geom_bond_site_symmetry_2
U1 O44 2.145(9) .
U1 C5 2.706(16) .
U1 C13 2.748(16) .
U1 Cl2 2.732(4) .
U1 C12 2.780(16) .
U1 C4 2.782(18) .
U1 C14 2.834(17) .
U1 C1 2.791(16) .
U1 C15 2.851(17) .
U1 C2 2.785(19) .
U1 C3 2.808(16) .
U1 C16 2.792(16) .
U2 O44 2.157(10) .
U2 C25 2.709(14) .
U2 Cl3 2.709(5) .
U2 C32 2.741(15) .
U2 C21 2.743(14) .
U2 C24 2.748(14) .
U2 C33 2.779(15) .
U2 C22 2.749(14) .
U2 C36 2.768(14) .
U2 C34 2.817(15) .
U2 Cl1 2.830(4) .
U2 C23 2.807(14) .
Cl2 Li1 2.60(3) .
Cl3 Li1 2.56(3) .
Si1 C12 1.839(19) .
Si1 C11 1.861(17) .
Si1 C1 1.863(18) .
Si1 C10 1.880(17) .
Si2 C30 1.861(16) .
Si2 C32 1.860(15) .
Si2 C21 1.877(15) .
Si2 C31 1.919(17) .
C1 C2 1.41(2) .
C1 C5 1.45(2) .
C2 C3 1.36(2) .
C2 C6 1.54(2) .
C3 C4 1.36(2) .
C3 C7 1.57(2) .
C4 C5 1.44(2) .
C4 C8 1.49(2) .
C5 C9 1.49(2) .
C6 H6A 0.9600 .
C6 H6B 0.9600 .
C6 H6C 0.9600 .
C7 Li1 2.72(3) .
C7 H7A 0.9600 .
C7 H7B 0.9600 .
C7 H7C 0.9600 .
C8 H8A 0.9600 .
C8 H8B 0.9600 .
C8 H8C 0.9600 .
C9 H9A 0.9600 .
C9 H9B 0.9600 .
C9 H9C 0.9600 .
C10 H10A 0.9600 .
C10 H10B 0.9600 .
C10 H10C 0.9600 .
C11 H11A 0.9600 .
C11 H11B 0.9600 .
C11 H11C 0.9600 .
C12 C13 1.40(2) .
C12 C16 1.45(2) .
C13 C14 1.45(2) .
C13 C17 1.53(2) .
C14 C15 1.42(2) .
C14 C18 1.50(2) .
C15 C16 1.41(2) .
C15 C19 1.47(2) .
C16 C20 1.52(2) .
C17 H17A 0.9600 .
C17 H17B 0.9600 .
C17 H17C 0.9600 .
C18 H18A 0.9600 .
C18 H18B 0.9600 .
C18 H18C 0.9600 .
C19 H19A 0.9600 .
C19 H19B 0.9600 .
C19 H19C 0.9600 .
C20 H20A 0.9600 .
C20 H20B 0.9600 .
C20 H20C 0.9600 .
C21 C22 1.47(2) .
C21 C25 1.480(18) .
C22 C23 1.447(19) .
C22 C26 1.490(19) .
C23 C24 1.41(2) .
C23 C27 1.52(2) .
C24 C25 1.403(19) .
C24 C28 1.485(18) .
C25 C29 1.511(19) .
C26 H26A 0.9600 .
C26 H26B 0.9600 .
C26 H26C 0.9600 .
C27 H27A 0.9600 .
C27 H27B 0.9600 .
C27 H27C 0.9600 .
C28 H28A 0.9600 .
C28 H28B 0.9600 .
C28 H28C 0.9600 .
C29 H29A 0.9600 .
C29 H29B 0.9600 .
C29 H29C 0.9600 .
C30 H30A 0.9600 .
C30 H30B 0.9600 .
C30 H30C 0.9600 .
C31 H31A 0.9600 .
C31 H31B 0.9600 .
C31 H31C 0.9600 .
C32 C36 1.44(2) .
C32 C33 1.49(2) .
C33 C34 1.43(2) .
C33 C37 1.494(19) .
C34 C35 1.39(2) .
C34 C38 1.550(19) .
C35 C39 1.459(19) .
C35 C36 1.48(2) .
C36 C40 1.54(2) .
C37 H37A 0.9600 .
C37 H37B 0.9600 .
C37 H37C 0.9600 .
C38 H38A 0.9600 .
C38 H38B 0.9600 .
C38 H38C 0.9600 .
C39 H39A 0.9600 .
C39 H39B 0.9600 .
C39 H39C 0.9600 .
C40 H40A 0.9600 .
C40 H40B 0.9600 .
C40 H40C 0.9600 .
O41 C42 1.436(18) .
O41 C43 1.425(17) .
O41 Li1 1.97(3) .
C42 C42 1.52(3) 3_575
C42 H42A 0.9700 .
C42 H42B 0.9700 .
C43 H43A 0.9600 .
C43 H43B 0.9600 .
C43 H43C 0.9600 .
O44 Li1 1.91(3) .
